data_4106507
loop_
_publ_author_name
'Seungwoo Hong'
'Yong-Min Lee'
'Kyung-Bin Cho'
'Karuppasamy Sundaravel'
'Jaeheung Cho'
'Myoung Jin Kim'
'Woonsup Shin'
'Wonwoo Nam'

_publ_section_title
;
 Ligand Topology Effect on the Reactivity of a Mononuclear Nonheme
 Iron(IV)-Oxo Complex in Oxygenation Reactions
;
_journal_name_full 'Journal of the American Chemical Society'
_journal_page_first 11876
_journal_page_last 11879
_journal_paper_doi 10.1021/ja204008u
_journal_volume 133
_journal_year 2011
_chemical_formula_moiety 'C30 H31 F6 Fe N5 O6 S2'
_chemical_formula_sum 'C30 H31 F6 Fe N5 O6 S2'
_chemical_formula_weight 791.57
_chemical_name_common 'cis-beta iron(II)(BQCN) triflate monoacetonitrile'
_chemical_name_systematic
; 
 cis-beta-Fe(II)(C~26~H~28~N~4~)(CF~3~SO~3~)~2~(CH~3~CN) 
;
_space_group_IT_number 14
_symmetry_cell_setting monoclinic
_symmetry_space_group_name_Hall '-P 2ybc'
_symmetry_space_group_name_H-M 'P 1 21/c 1'
_atom_sites_solution_hydrogens geom
_atom_sites_solution_primary direct
_atom_sites_solution_secondary difmap
_audit_creation_method SHELXL-97
_cell_angle_alpha 90.00
_cell_angle_beta 93.989(2)
_cell_angle_gamma 90.00
_cell_formula_units_Z 4
_cell_length_a 11.0504(12)
_cell_length_b 12.5528(14)
_cell_length_c 24.338(3)
_cell_measurement_reflns_used 4011
_cell_measurement_temperature 170(2)
_cell_measurement_theta_max 25.09
_cell_measurement_theta_min 2.41
_cell_volume 3367.8(7)
_computing_cell_refinement 'Bruker SMART'
_computing_data_collection 'Bruker SMART'
_computing_data_reduction 'Bruker SAINT'
_computing_molecular_graphics 'Bruker SHELXTL'
_computing_publication_material 'Bruker SHELXTL'
_computing_structure_refinement 'SHELXL-97 (Sheldrick, 1997)'
_computing_structure_solution 'SHELXS-97 (Sheldrick, 1990)'
_diffrn_ambient_temperature 170(2)
_diffrn_measured_fraction_theta_full 0.995
_diffrn_measured_fraction_theta_max 0.995
_diffrn_measurement_device_type 'CCD area detector'
_diffrn_measurement_method 'phi and omega scans'
_diffrn_radiation_monochromator graphite
_diffrn_radiation_source 'fine-focus sealed tube'
_diffrn_radiation_type MoK\a
_diffrn_radiation_wavelength 0.71073
_diffrn_reflns_av_R_equivalents 0.0814
_diffrn_reflns_av_sigmaI/netI 0.0992
_diffrn_reflns_limit_h_max 13
_diffrn_reflns_limit_h_min -10
_diffrn_reflns_limit_k_max 15
_diffrn_reflns_limit_k_min -14
_diffrn_reflns_limit_l_max 30
_diffrn_reflns_limit_l_min -25
_diffrn_reflns_number 18512
_diffrn_reflns_theta_full 26.00
_diffrn_reflns_theta_max 26.00
_diffrn_reflns_theta_min 1.68
_exptl_absorpt_coefficient_mu 0.656
_exptl_absorpt_correction_type none
_exptl_crystal_colour Orange
_exptl_crystal_density_diffrn 1.561
_exptl_crystal_description Needle
_exptl_crystal_F_000 1624
_exptl_crystal_size_max 0.3
_exptl_crystal_size_mid 0.2
_exptl_crystal_size_min 0.1
_refine_diff_density_max 0.349
_refine_diff_density_min -0.708
_refine_diff_density_rms 0.080
_refine_ls_extinction_method none
_refine_ls_goodness_of_fit_ref 0.869
_refine_ls_hydrogen_treatment constr
_refine_ls_matrix_type full
_refine_ls_number_parameters 454
_refine_ls_number_reflns 6592
_refine_ls_number_restraints 0
_refine_ls_restrained_S_all 0.869
_refine_ls_R_factor_all 0.0680
_refine_ls_R_factor_gt 0.0425
_refine_ls_shift/su_max 0.001
_refine_ls_shift/su_mean 0.000
_refine_ls_structure_factor_coef Fsqd
_refine_ls_weighting_details 'calc w=1/[\s^2^(Fo^2^)+(0.0371P)^2^+0.0000P] where P=(Fo^2^+2Fc^2^)/3'
_refine_ls_weighting_scheme calc
_refine_ls_wR_factor_gt 0.0888
_refine_ls_wR_factor_ref 0.0934
_reflns_number_gt 4267
_reflns_number_total 6592
_reflns_threshold_expression >2sigma(I)
_cod_data_source_file ja204008u_si_004.cif
_cod_data_source_block CCDC-831810
_cod_original_cell_volume 3367.9(6)
_cod_database_code 4106507

loop_
_symmetry_equiv_pos_as_xyz
'x, y, z'
'-x, y+1/2, -z+1/2'
'-x, -y, -z'
'x, -y-1/2, z-1/2'

loop_
_atom_site_label
_atom_site_type_symbol
_atom_site_fract_x
_atom_site_fract_y
_atom_site_fract_z
_atom_site_U_iso_or_equiv
_atom_site_adp_type
_atom_site_occupancy
_atom_site_symmetry_multiplicity
_atom_site_calc_flag
_atom_site_refinement_flags
Fe1 Fe 0.67308(3) 0.73267(3) 0.147940(16) 0.01837(11) Uani 1 1 d .
N3 N 0.55935(19) 0.72130(15) 0.21962(8) 0.0177(5) Uani 1 1 d .
C16 C 0.5988(2) 0.8080(2) 0.25997(10) 0.0187(6) Uani 1 1 d .
H16 H 0.5576 0.8756 0.2475 0.022 Uiso 1 1 calc R
O1 O 0.7754(2) 0.74286(16) 0.07927(8) 0.0383(6) Uani 1 1 d .
C7 C 0.8460(3) 1.0305(2) 0.19442(12) 0.0305(7) Uani 1 1 d .
H7 H 0.9155 1.0163 0.2185 0.037 Uiso 1 1 calc R
C18 C 0.4354(2) 0.7282(2) 0.19555(11) 0.0198(6) Uani 1 1 d .
C8 C 0.7644(2) 0.9499(2) 0.18131(11) 0.0204(6) Uani 1 1 d .
O4 O 0.78354(17) 0.59752(13) 0.16667(8) 0.0300(5) Uani 1 1 d .
N1 N 0.5893(2) 0.88847(16) 0.12640(9) 0.0211(5) Uani 1 1 d .
C19 C 0.3392(3) 0.7719(2) 0.22014(12) 0.0270(7) Uani 1 1 d .
H19 H 0.3528 0.8076 0.2544 0.032 Uiso 1 1 calc R
N4 N 0.5136(2) 0.65554(16) 0.11431(9) 0.0209(5) Uani 1 1 d .
N2 N 0.78004(19) 0.84144(16) 0.20254(9) 0.0193(5) Uani 1 1 d .
C15 C 0.5658(3) 0.7851(2) 0.31910(10) 0.0238(7) Uani 1 1 d .
H15A H 0.4767 0.7777 0.3195 0.029 Uiso 1 1 calc R
H15B H 0.6029 0.7166 0.3315 0.029 Uiso 1 1 calc R
C11 C 0.7355(2) 0.8249(2) 0.25959(10) 0.0187(6) Uani 1 1 d .
H11 H 0.7743 0.7576 0.2741 0.022 Uiso 1 1 calc R
C14 C 0.6090(3) 0.8733(2) 0.35951(11) 0.0255(7) Uani 1 1 d .
H14A H 0.5683 0.9412 0.3489 0.031 Uiso 1 1 calc R
H14B H 0.5877 0.8546 0.3972 0.031 Uiso 1 1 calc R
C20 C 0.2216(3) 0.7650(2) 0.19562(12) 0.0328(7) Uani 1 1 d .
H20 H 0.1566 0.7956 0.2138 0.039 Uiso 1 1 calc R
C10 C 0.9092(2) 0.8078(2) 0.20299(12) 0.0272(7) Uani 1 1 d .
H10A H 0.9386 0.8186 0.1663 0.041 Uiso 1 1 calc R
H10B H 0.9160 0.7323 0.2130 0.041 Uiso 1 1 calc R
H10C H 0.9580 0.8505 0.2300 0.041 Uiso 1 1 calc R
S1 S 0.80467(7) 0.48358(5) 0.16758(3) 0.02743(19) Uani 1 1 d .
F4 F 0.97991(16) 0.52275(14) 0.10345(7) 0.0482(5) Uani 1 1 d .
O5 O 0.8890(2) 0.4491(2) 0.21028(9) 0.0616(8) Uani 1 1 d .
C26 C 0.4141(2) 0.68329(19) 0.14209(11) 0.0201(6) Uani 1 1 d .
F6 F 0.8114(2) 0.48156(17) 0.06076(8) 0.0638(6) Uani 1 1 d .
F5 F 0.9201(2) 0.36121(14) 0.10301(9) 0.0719(7) Uani 1 1 d .
C21 C 0.1977(3) 0.7153(2) 0.14613(12) 0.0303(7) Uani 1 1 d .
H21 H 0.1165 0.7079 0.1311 0.036 Uiso 1 1 calc R
C28 C 0.8836(3) 0.4613(2) 0.10590(14) 0.0342(8) Uani 1 1 d .
O6 O 0.6970(2) 0.42194(16) 0.15931(10) 0.0557(7) Uani 1 1 d .
S2 S 0.76966(7) 0.79631(6) 0.02610(3) 0.02864(19) Uani 1 1 d .
F1 F 1.00041(18) 0.74819(16) 0.02877(8) 0.0578(6) Uani 1 1 d .
F2 F 0.88537(19) 0.63450(14) -0.01377(7) 0.0525(5) Uani 1 1 d .
O2 O 0.6679(2) 0.76610(18) -0.00961(9) 0.0507(6) Uani 1 1 d .
C17 C 0.5755(3) 0.61152(19) 0.24393(11) 0.0242(7) Uani 1 1 d .
H17A H 0.5177 0.6010 0.2722 0.036 Uiso 1 1 calc R
H17B H 0.6584 0.6040 0.2606 0.036 Uiso 1 1 calc R
H17C H 0.5610 0.5581 0.2149 0.036 Uiso 1 1 calc R
C9 C 0.6642(3) 0.9711(2) 0.14413(11) 0.0218(6) Uani 1 1 d .
O3 O 0.7978(2) 0.90731(15) 0.02913(9) 0.0462(6) Uani 1 1 d .
C24 C 0.3803(3) 0.6005(2) 0.03824(13) 0.0358(8) Uani 1 1 d .
H24 H 0.3715 0.5692 0.0026 0.043 Uiso 1 1 calc R
C12 C 0.7767(3) 0.9132(2) 0.30029(10) 0.0256(7) Uani 1 1 d .
H12A H 0.8656 0.9230 0.2998 0.031 Uiso 1 1 calc R
H12B H 0.7371 0.9811 0.2887 0.031 Uiso 1 1 calc R
C22 C 0.2948(3) 0.6748(2) 0.11739(11) 0.0244(7) Uani 1 1 d .
C4 C 0.6442(3) 1.0759(2) 0.12250(12) 0.0262(7) Uani 1 1 d .
C25 C 0.4951(3) 0.6156(2) 0.06414(12) 0.0281(7) Uani 1 1 d .
H25 H 0.5637 0.5963 0.0449 0.034 Uiso 1 1 calc R
C2 C 0.4673(3) 1.0120(2) 0.07054(12) 0.0320(7) Uani 1 1 d .
H2 H 0.3972 1.0232 0.0464 0.038 Uiso 1 1 calc R
C27 C 0.9007(3) 0.7372(2) -0.00419(12) 0.0326(8) Uani 1 1 d .
C13 C 0.7447(3) 0.8860(2) 0.35859(11) 0.0298(7) Uani 1 1 d .
H13A H 0.7856 0.8190 0.3708 0.036 Uiso 1 1 calc R
H13B H 0.7731 0.9435 0.3842 0.036 Uiso 1 1 calc R
C1 C 0.4973(3) 0.9098(2) 0.09124(12) 0.0285(7) Uani 1 1 d .
H1 H 0.4470 0.8521 0.0788 0.034 Uiso 1 1 calc R
C5 C 0.7297(3) 1.1569(2) 0.13858(13) 0.0374(8) Uani 1 1 d .
H5 H 0.7176 1.2275 0.1253 0.045 Uiso 1 1 calc R
C23 C 0.2807(3) 0.6307(2) 0.06408(12) 0.0310(7) Uani 1 1 d .
H23 H 0.2020 0.6221 0.0463 0.037 Uiso 1 1 calc R
C3 C 0.5423(3) 1.0940(2) 0.08640(12) 0.0340(8) Uani 1 1 d .
H3 H 0.5253 1.1638 0.0729 0.041 Uiso 1 1 calc R
C6 C 0.8278(3) 1.1338(2) 0.17261(13) 0.0386(8) Uani 1 1 d .
H6 H 0.8856 1.1880 0.1820 0.046 Uiso 1 1 calc R
F3 F 0.91936(18) 0.78314(14) -0.05163(7) 0.0495(5) Uani 1 1 d .
C29 C 0.8693(4) -0.0383(3) 0.86914(16) 0.0503(10) Uani 1 1 d .
N5 N 0.8354(4) -0.0882(3) 0.83318(15) 0.0815(12) Uani 1 1 d .
C30 C 0.9146(4) 0.0247(3) 0.91491(15) 0.0731(14) Uani 1 1 d .
H30A H 0.8733 0.0045 0.9477 0.110 Uiso 1 1 calc R
H30B H 0.8995 0.1002 0.9068 0.110 Uiso 1 1 calc R
H30C H 1.0020 0.0128 0.9216 0.110 Uiso 1 1 calc R

loop_
_atom_site_aniso_label
_atom_site_aniso_U_11
_atom_site_aniso_U_22
_atom_site_aniso_U_33
_atom_site_aniso_U_23
_atom_site_aniso_U_13
_atom_site_aniso_U_12
Fe1 0.0174(2) 0.01469(19) 0.0233(2) -0.00119(16) 0.00336(17) 0.00124(17)
N3 0.0162(12) 0.0151(11) 0.0214(12) 0.0003(9) -0.0018(10) 0.0003(9)
C16 0.0229(16) 0.0146(13) 0.0185(15) -0.0016(11) 0.0001(12) 0.0023(12)
O1 0.0423(14) 0.0489(14) 0.0255(12) 0.0118(10) 0.0147(10) 0.0191(11)
C7 0.0326(19) 0.0268(17) 0.0322(18) 0.0002(13) 0.0035(15) -0.0070(14)
C18 0.0191(16) 0.0160(13) 0.0243(16) 0.0008(12) 0.0020(13) -0.0009(12)
C8 0.0228(16) 0.0173(14) 0.0218(15) -0.0006(12) 0.0070(13) 0.0004(12)
O4 0.0294(12) 0.0145(10) 0.0469(13) 0.0017(9) 0.0073(10) 0.0065(8)
N1 0.0195(13) 0.0196(12) 0.0240(13) 0.0012(10) 0.0006(11) 0.0021(10)
C19 0.0213(17) 0.0318(16) 0.0282(17) -0.0066(13) 0.0033(14) -0.0009(13)
N4 0.0224(13) 0.0172(12) 0.0230(13) -0.0037(10) 0.0012(11) 0.0015(10)
N2 0.0162(13) 0.0157(11) 0.0265(13) 0.0000(10) 0.0051(10) 0.0020(10)
C15 0.0214(16) 0.0248(16) 0.0254(16) 0.0013(12) 0.0031(13) -0.0010(12)
C11 0.0197(15) 0.0204(14) 0.0154(14) 0.0021(11) -0.0039(12) 0.0013(12)
C14 0.0337(18) 0.0264(16) 0.0160(15) -0.0006(12) -0.0008(13) 0.0018(13)
C20 0.0210(17) 0.0428(18) 0.0351(19) -0.0036(15) 0.0046(15) 0.0089(14)
C10 0.0142(16) 0.0286(16) 0.0388(18) -0.0087(13) 0.0019(14) -0.0001(12)
S1 0.0298(4) 0.0175(4) 0.0361(5) 0.0047(3) 0.0103(4) 0.0077(3)
F4 0.0349(11) 0.0483(12) 0.0639(13) -0.0025(9) 0.0215(10) -0.0120(9)
O5 0.0659(18) 0.0752(18) 0.0439(15) 0.0234(13) 0.0066(14) 0.0428(15)
C26 0.0200(16) 0.0114(13) 0.0290(17) -0.0004(12) 0.0020(13) 0.0017(11)
F6 0.0740(16) 0.0818(16) 0.0351(12) -0.0120(11) -0.0008(12) -0.0159(13)
F5 0.0964(18) 0.0260(11) 0.1015(17) -0.0068(10) 0.0652(14) 0.0109(11)
C21 0.0163(17) 0.0339(18) 0.0400(19) -0.0039(14) -0.0022(15) 0.0018(13)
C28 0.038(2) 0.0225(16) 0.043(2) -0.0033(14) 0.0098(17) -0.0009(15)
O6 0.0452(15) 0.0256(13) 0.100(2) -0.0099(12) 0.0345(15) -0.0127(11)
S2 0.0296(5) 0.0300(4) 0.0270(4) 0.0037(3) 0.0064(4) 0.0061(3)
F1 0.0325(12) 0.0881(17) 0.0520(13) -0.0129(11) -0.0019(10) 0.0156(11)
F2 0.0816(16) 0.0324(11) 0.0458(12) -0.0014(9) 0.0208(11) 0.0120(10)
O2 0.0327(14) 0.0636(16) 0.0542(16) 0.0013(12) -0.0079(12) 0.0006(12)
C17 0.0238(17) 0.0185(15) 0.0303(17) 0.0037(12) 0.0027(14) 0.0014(12)
C9 0.0238(16) 0.0162(14) 0.0269(16) -0.0010(12) 0.0122(14) 0.0034(12)
O3 0.0599(16) 0.0235(12) 0.0581(15) -0.0042(10) 0.0257(13) 0.0021(11)
C24 0.039(2) 0.0328(18) 0.035(2) -0.0174(14) -0.0030(17) 0.0001(15)
C12 0.0253(17) 0.0251(15) 0.0256(17) -0.0058(12) -0.0030(14) -0.0034(13)
C22 0.0237(17) 0.0179(15) 0.0311(17) 0.0000(12) -0.0024(14) -0.0001(12)
C4 0.0333(18) 0.0179(15) 0.0286(17) 0.0014(12) 0.0110(15) 0.0054(13)
C25 0.0292(19) 0.0234(16) 0.0323(18) -0.0070(13) 0.0052(15) 0.0018(13)
C2 0.0295(18) 0.0338(18) 0.0330(18) 0.0108(14) 0.0038(15) 0.0127(15)
C27 0.042(2) 0.0320(18) 0.0255(18) 0.0008(14) 0.0117(16) 0.0059(15)
C13 0.037(2) 0.0267(16) 0.0251(17) -0.0039(13) -0.0026(15) -0.0003(14)
C1 0.0234(18) 0.0278(16) 0.0343(18) 0.0048(13) 0.0017(15) 0.0025(13)
C5 0.056(2) 0.0159(15) 0.042(2) 0.0017(14) 0.0186(18) 0.0000(15)
C23 0.0266(18) 0.0283(16) 0.0367(19) -0.0069(14) -0.0072(15) -0.0010(14)
C3 0.042(2) 0.0242(17) 0.038(2) 0.0084(14) 0.0135(17) 0.0144(15)
C6 0.052(2) 0.0225(17) 0.042(2) -0.0047(15) 0.0102(18) -0.0185(16)
F3 0.0732(15) 0.0470(12) 0.0312(11) 0.0090(8) 0.0253(10) 0.0112(10)
C29 0.063(3) 0.041(2) 0.045(2) 0.0130(18) -0.009(2) -0.0193(19)
N5 0.102(3) 0.072(3) 0.065(3) 0.0098(19) -0.027(2) -0.036(2)
C30 0.120(4) 0.047(2) 0.050(2) 0.0090(19) -0.011(3) -0.032(2)

loop_
_atom_type_symbol
_atom_type_description
_atom_type_scat_dispersion_real
_atom_type_scat_dispersion_imag
_atom_type_scat_source
C C 0.0033 0.0016 'International Tables Vol C Tables 4.2.6.8 and 6.1.1.4'
H H 0.0000 0.0000 'International Tables Vol C Tables 4.2.6.8 and 6.1.1.4'
N N 0.0061 0.0033 'International Tables Vol C Tables 4.2.6.8 and 6.1.1.4'
O O 0.0106 0.0060 'International Tables Vol C Tables 4.2.6.8 and 6.1.1.4'
F F 0.0171 0.0103 'International Tables Vol C Tables 4.2.6.8 and 6.1.1.4'
S S 0.1246 0.1234 'International Tables Vol C Tables 4.2.6.8 and 6.1.1.4'
Fe Fe 0.3463 0.8444 'International Tables Vol C Tables 4.2.6.8 and 6.1.1.4'

loop_
_geom_angle_atom_site_label_1
_geom_angle_atom_site_label_2
_geom_angle_atom_site_label_3
_geom_angle
O1 Fe1 O4 83.41(7)
O1 Fe1 N4 101.58(9)
O4 Fe1 N4 99.67(8)
O1 Fe1 N2 98.51(8)
O4 Fe1 N2 95.16(8)
N4 Fe1 N2 156.21(8)
O1 Fe1 N1 89.84(8)
O4 Fe1 N1 169.62(8)
N4 Fe1 N1 89.38(8)
N2 Fe1 N1 78.00(8)
O1 Fe1 N3 178.41(8)
O4 Fe1 N3 97.37(7)
N4 Fe1 N3 76.94(8)
N2 Fe1 N3 82.81(8)
N1 Fe1 N3 89.58(8)
C18 N3 C17 107.18(19)
C18 N3 C16 116.1(2)
C17 N3 C16 112.5(2)
C18 N3 Fe1 104.35(14)
C17 N3 Fe1 107.99(15)
C16 N3 Fe1 108.09(15)
N3 C16 C11 109.7(2)
N3 C16 C15 113.4(2)
C11 C16 C15 109.3(2)
N3 C16 H16 108.1
C11 C16 H16 108.1
C15 C16 H16 108.1
S2 O1 Fe1 138.44(13)
C8 C7 C6 120.9(3)
C8 C7 H7 119.5
C6 C7 H7 119.5
C19 C18 C26 118.3(3)
C19 C18 N3 125.8(2)
C26 C18 N3 115.9(2)
C7 C8 C9 119.0(2)
C7 C8 N2 122.8(3)
C9 C8 N2 118.2(2)
S1 O4 Fe1 151.94(13)
C1 N1 C9 118.2(2)
C1 N1 Fe1 128.98(18)
C9 N1 Fe1 111.05(17)
C18 C19 C20 121.1(3)
C18 C19 H19 119.5
C20 C19 H19 119.5
C25 N4 C26 118.2(2)
C25 N4 Fe1 126.80(19)
C26 N4 Fe1 111.43(16)
C8 N2 C10 110.9(2)
C8 N2 C11 114.36(19)
C10 N2 C11 109.0(2)
C8 N2 Fe1 108.66(16)
C10 N2 Fe1 107.72(15)
C11 N2 Fe1 105.86(14)
C14 C15 C16 112.4(2)
C14 C15 H15A 109.1
C16 C15 H15A 109.1
C14 C15 H15B 109.1
C16 C15 H15B 109.1
H15A C15 H15B 107.8
N2 C11 C16 114.1(2)
N2 C11 C12 113.0(2)
C16 C11 C12 110.2(2)
N2 C11 H11 106.3
C16 C11 H11 106.3
C12 C11 H11 106.3
C13 C14 C15 109.4(2)
C13 C14 H14A 109.8
C15 C14 H14A 109.8
C13 C14 H14B 109.8
C15 C14 H14B 109.8
H14A C14 H14B 108.2
C21 C20 C19 121.6(3)
C21 C20 H20 119.2
C19 C20 H20 119.2
N2 C10 H10A 109.5
N2 C10 H10B 109.5
H10A C10 H10B 109.5
N2 C10 H10C 109.5
H10A C10 H10C 109.5
H10B C10 H10C 109.5
O5 S1 O6 116.08(16)
O5 S1 O4 114.22(14)
O6 S1 O4 113.74(13)
O5 S1 C28 103.38(15)
O6 S1 C28 104.22(15)
O4 S1 C28 103.06(12)
N4 C26 C22 121.7(2)
N4 C26 C18 117.6(2)
C22 C26 C18 120.6(2)
C20 C21 C22 119.5(3)
C20 C21 H21 120.2
C22 C21 H21 120.2
F4 C28 F5 107.6(3)
F4 C28 F6 106.8(2)
F5 C28 F6 107.7(3)
F4 C28 S1 112.6(2)
F5 C28 S1 110.9(2)
F6 C28 S1 111.0(2)
O2 S2 O3 116.81(14)
O2 S2 O1 113.81(14)
O3 S2 O1 114.07(13)
O2 S2 C27 105.07(14)
O3 S2 C27 103.96(14)
O1 S2 C27 100.65(13)
N3 C17 H17A 109.5
N3 C17 H17B 109.5
H17A C17 H17B 109.5
N3 C17 H17C 109.5
H17A C17 H17C 109.5
H17B C17 H17C 109.5
N1 C9 C8 119.2(2)
N1 C9 C4 120.3(3)
C8 C9 C4 120.4(3)
C23 C24 C25 119.7(3)
C23 C24 H24 120.2
C25 C24 H24 120.2
C13 C12 C11 111.2(2)
C13 C12 H12A 109.4
C11 C12 H12A 109.4
C13 C12 H12B 109.4
C11 C12 H12B 109.4
H12A C12 H12B 108.0
C23 C22 C26 117.4(3)
C23 C22 C21 123.9(3)
C26 C22 C21 118.6(2)
C3 C4 C5 123.2(3)
C3 C4 C9 118.6(3)
C5 C4 C9 118.2(3)
N4 C25 C24 123.2(3)
N4 C25 H25 118.4
C24 C25 H25 118.4
C3 C2 C1 117.6(3)
C3 C2 H2 121.2
C1 C2 H2 121.2
F2 C27 F3 107.4(2)
F2 C27 F1 107.5(3)
F3 C27 F1 108.1(3)
F2 C27 S2 111.9(2)
F3 C27 S2 110.6(2)
F1 C27 S2 111.2(2)
C14 C13 C12 109.4(2)
C14 C13 H13A 109.8
C12 C13 H13A 109.8
C14 C13 H13B 109.8
C12 C13 H13B 109.8
H13A C13 H13B 108.2
N1 C1 C2 124.9(3)
N1 C1 H1 117.5
C2 C1 H1 117.5
C6 C5 C4 120.4(3)
C6 C5 H5 119.8
C4 C5 H5 119.8
C24 C23 C22 119.6(3)
C24 C23 H23 120.2
C22 C23 H23 120.2
C2 C3 C4 120.2(3)
C2 C3 H3 119.9
C4 C3 H3 119.9
C5 C6 C7 121.1(3)
C5 C6 H6 119.5
C7 C6 H6 119.5
N5 C29 C30 179.0(5)
C29 C30 H30A 109.5
C29 C30 H30B 109.5
H30A C30 H30B 109.5
C29 C30 H30C 109.5
H30A C30 H30C 109.5
H30B C30 H30C 109.5

loop_
_geom_bond_atom_site_label_1
_geom_bond_atom_site_label_2
_geom_bond_distance
Fe1 O1 2.0859(18)
Fe1 O4 2.1210(18)
Fe1 N4 2.125(2)
Fe1 N2 2.193(2)
Fe1 N1 2.211(2)
Fe1 N3 2.224(2)
N3 C18 1.454(3)
N3 C17 1.505(3)
N3 C16 1.510(3)
C16 C11 1.526(4)
C16 C15 1.536(3)
C16 H16 1.0000
O1 S2 1.4553(19)
C7 C8 1.378(4)
C7 C6 1.410(4)
C7 H7 0.9500
C18 C19 1.371(4)
C18 C26 1.422(4)
C8 C9 1.405(4)
C8 N2 1.463(3)
O4 S1 1.4491(17)
N1 C1 1.310(3)
N1 C9 1.378(3)
C19 C20 1.394(4)
C19 H19 0.9500
N4 C25 1.322(3)
N4 C26 1.375(3)
N2 C10 1.487(3)
N2 C11 1.519(3)
C15 C14 1.535(4)
C15 H15A 0.9900
C15 H15B 0.9900
C11 C12 1.535(3)
C11 H11 1.0000
C14 C13 1.510(4)
C14 H14A 0.9900
C14 H14B 0.9900
C20 C21 1.366(4)
C20 H20 0.9500
C10 H10A 0.9800
C10 H10B 0.9800
C10 H10C 0.9800
S1 O5 1.415(2)
S1 O6 1.422(2)
S1 C28 1.809(3)
F4 C28 1.319(3)
C26 C22 1.414(4)
F6 C28 1.336(4)
F5 C28 1.324(3)
C21 C22 1.415(4)
C21 H21 0.9500
S2 O2 1.424(2)
S2 O3 1.428(2)
S2 C27 1.828(3)
F1 C27 1.324(4)
F2 C27 1.319(3)
C17 H17A 0.9800
C17 H17B 0.9800
C17 H17C 0.9800
C9 C4 1.429(3)
C24 C23 1.359(4)
C24 C25 1.390(4)
C24 H24 0.9500
C12 C13 1.525(4)
C12 H12A 0.9900
C12 H12B 0.9900
C22 C23 1.410(4)
C4 C3 1.398(4)
C4 C5 1.424(4)
C25 H25 0.9500
C2 C3 1.360(4)
C2 C1 1.409(4)
C2 H2 0.9500
C27 F3 1.320(3)
C13 H13A 0.9900
C13 H13B 0.9900
C1 H1 0.9500
C5 C6 1.349(4)
C5 H5 0.9500
C23 H23 0.9500
C3 H3 0.9500
C6 H6 0.9500
C29 N5 1.119(4)
C29 C30 1.428(5)
C30 H30A 0.9800
C30 H30B 0.9800
C30 H30C 0.9800

loop_
_geom_torsion_atom_site_label_1
_geom_torsion_atom_site_label_2
_geom_torsion_atom_site_label_3
_geom_torsion_atom_site_label_4
_geom_torsion
O1 Fe1 N3 C18 -10(3)
O4 Fe1 N3 C18 -129.72(15)
N4 Fe1 N3 C18 -31.45(15)
N2 Fe1 N3 C18 135.98(15)
N1 Fe1 N3 C18 58.02(15)
O1 Fe1 N3 C17 103(3)
O4 Fe1 N3 C17 -15.91(17)
N4 Fe1 N3 C17 82.36(16)
N2 Fe1 N3 C17 -110.21(16)
N1 Fe1 N3 C17 171.83(16)
O1 Fe1 N3 C16 -135(3)
O4 Fe1 N3 C16 106.08(15)
N4 Fe1 N3 C16 -155.65(17)
N2 Fe1 N3 C16 11.78(15)
N1 Fe1 N3 C16 -66.18(16)
C18 N3 C16 C11 -151.9(2)
C17 N3 C16 C11 84.0(2)
Fe1 N3 C16 C11 -35.1(2)
C18 N3 C16 C15 85.5(3)
C17 N3 C16 C15 -38.6(3)
Fe1 N3 C16 C15 -157.74(18)
O4 Fe1 O1 S2 164.4(2)
N4 Fe1 O1 S2 65.8(2)
N2 Fe1 O1 S2 -101.4(2)
N1 Fe1 O1 S2 -23.5(2)
N3 Fe1 O1 S2 45(3)
C17 N3 C18 C19 97.2(3)
C16 N3 C18 C19 -29.6(4)
Fe1 N3 C18 C19 -148.4(2)
C17 N3 C18 C26 -81.7(3)
C16 N3 C18 C26 151.6(2)
Fe1 N3 C18 C26 32.7(2)
C6 C7 C8 C9 2.2(4)
C6 C7 C8 N2 179.4(2)
O1 Fe1 O4 S1 -99.6(3)
N4 Fe1 O4 S1 1.0(3)
N2 Fe1 O4 S1 162.4(3)
N1 Fe1 O4 S1 -149.4(4)
N3 Fe1 O4 S1 79.0(3)
O1 Fe1 N1 C1 83.0(2)
O4 Fe1 N1 C1 132.3(4)
N4 Fe1 N1 C1 -18.6(2)
N2 Fe1 N1 C1 -178.3(2)
N3 Fe1 N1 C1 -95.5(2)
O1 Fe1 N1 C9 -81.27(17)
O4 Fe1 N1 C9 -32.0(5)
N4 Fe1 N1 C9 177.15(17)
N2 Fe1 N1 C9 17.46(16)
N3 Fe1 N1 C9 100.20(17)
C26 C18 C19 C20 5.3(4)
N3 C18 C19 C20 -173.6(2)
O1 Fe1 N4 C25 6.6(2)
O4 Fe1 N4 C25 -78.6(2)
N2 Fe1 N4 C25 153.6(2)
N1 Fe1 N4 C25 96.3(2)
N3 Fe1 N4 C25 -174.0(2)
O1 Fe1 N4 C26 -151.54(17)
O4 Fe1 N4 C26 123.27(17)
N2 Fe1 N4 C26 -4.5(3)
N1 Fe1 N4 C26 -61.83(17)
N3 Fe1 N4 C26 27.88(17)
C7 C8 N2 C10 -40.2(3)
C9 C8 N2 C10 137.0(2)
C7 C8 N2 C11 83.5(3)
C9 C8 N2 C11 -99.2(3)
C7 C8 N2 Fe1 -158.5(2)
C9 C8 N2 Fe1 18.8(3)
O1 Fe1 N2 C8 69.38(16)
O4 Fe1 N2 C8 153.47(15)
N4 Fe1 N2 C8 -78.0(2)
N1 Fe1 N2 C8 -18.63(15)
N3 Fe1 N2 C8 -109.73(16)
O1 Fe1 N2 C10 -50.83(17)
O4 Fe1 N2 C10 33.26(17)
N4 Fe1 N2 C10 161.78(19)
N1 Fe1 N2 C10 -138.84(17)
N3 Fe1 N2 C10 130.06(17)
O1 Fe1 N2 C11 -167.34(14)
O4 Fe1 N2 C11 -83.26(15)
N4 Fe1 N2 C11 45.3(3)
N1 Fe1 N2 C11 104.64(15)
N3 Fe1 N2 C11 13.54(14)
N3 C16 C15 C14 178.9(2)
C11 C16 C15 C14 56.1(3)
C8 N2 C11 C16 81.0(3)
C10 N2 C11 C16 -154.2(2)
Fe1 N2 C11 C16 -38.6(2)
C8 N2 C11 C12 -45.9(3)
C10 N2 C11 C12 78.8(3)
Fe1 N2 C11 C12 -165.52(18)
N3 C16 C11 N2 51.4(3)
C15 C16 C11 N2 176.41(19)
N3 C16 C11 C12 179.7(2)
C15 C16 C11 C12 -55.3(3)
C16 C15 C14 C13 -58.1(3)
C18 C19 C20 C21 -0.5(5)
Fe1 O4 S1 O5 -152.5(2)
Fe1 O4 S1 O6 -16.0(3)
Fe1 O4 S1 C28 96.1(3)
C25 N4 C26 C22 -3.1(4)
Fe1 N4 C26 C22 157.1(2)
C25 N4 C26 C18 -178.7(2)
Fe1 N4 C26 C18 -18.5(3)
C19 C18 C26 N4 169.6(2)
N3 C18 C26 N4 -11.4(3)
C19 C18 C26 C22 -6.1(4)
N3 C18 C26 C22 172.9(2)
C19 C20 C21 C22 -3.5(5)
O5 S1 C28 F4 -65.7(3)
O6 S1 C28 F4 172.5(2)
O4 S1 C28 F4 53.5(3)
O5 S1 C28 F5 55.0(3)
O6 S1 C28 F5 -66.8(3)
O4 S1 C28 F5 174.2(2)
O5 S1 C28 F6 174.6(2)
O6 S1 C28 F6 52.8(2)
O4 S1 C28 F6 -66.2(2)
Fe1 O1 S2 O2 -62.7(2)
Fe1 O1 S2 O3 74.8(3)
Fe1 O1 S2 C27 -174.5(2)
C1 N1 C9 C8 -179.2(2)
Fe1 N1 C9 C8 -13.0(3)
C1 N1 C9 C4 -2.8(4)
Fe1 N1 C9 C4 163.39(19)
C7 C8 C9 N1 173.3(2)
N2 C8 C9 N1 -4.1(4)
C7 C8 C9 C4 -3.2(4)
N2 C8 C9 C4 179.5(2)
N2 C11 C12 C13 -172.4(2)
C16 C11 C12 C13 58.7(3)
N4 C26 C22 C23 3.7(4)
C18 C26 C22 C23 179.3(2)
N4 C26 C22 C21 -173.4(2)
C18 C26 C22 C21 2.2(4)
C20 C21 C22 C23 -174.3(3)
C20 C21 C22 C26 2.6(4)
N1 C9 C4 C3 4.7(4)
C8 C9 C4 C3 -178.9(2)
N1 C9 C4 C5 -174.9(2)
C8 C9 C4 C5 1.5(4)
C26 N4 C25 C24 0.1(4)
Fe1 N4 C25 C24 -156.8(2)
C23 C24 C25 N4 2.2(4)
O2 S2 C27 F2 -52.0(2)
O3 S2 C27 F2 -175.3(2)
O1 S2 C27 F2 66.4(2)
O2 S2 C27 F3 67.6(2)
O3 S2 C27 F3 -55.6(3)
O1 S2 C27 F3 -174.0(2)
O2 S2 C27 F1 -172.2(2)
O3 S2 C27 F1 64.5(2)
O1 S2 C27 F1 -53.8(2)
C15 C14 C13 C12 58.6(3)
C11 C12 C13 C14 -60.2(3)
C9 N1 C1 C2 -1.1(4)
Fe1 N1 C1 C2 -164.4(2)
C3 C2 C1 N1 2.9(4)
C3 C4 C5 C6 -178.5(3)
C9 C4 C5 C6 1.1(4)
C25 C24 C23 C22 -1.4(4)
C26 C22 C23 C24 -1.4(4)
C21 C22 C23 C24 175.5(3)
C1 C2 C3 C4 -0.7(4)
C5 C4 C3 C2 176.7(3)
C9 C4 C3 C2 -2.9(4)
C4 C5 C6 C7 -2.1(5)
C8 C7 C6 C5 0.4(5)
